data_4111817
loop_
_publ_author_name
'Markus Albrecht'
'Sebastian Mirtschin'
'Marita de Groot'
'Ingo Janser'
'Jan Runsink'
'Gerhard Raabe'
'Michael Kogej'
'Christoph A. Schalley'
'Roland Fr\"ohlich'

_publ_contact_author
;
        Prof. Dr. Markus Albrecht
        Institut f\"ur Organische Chemie
        RWTH Aachen
        Landoltweg 1
        D-52074 Aachen
        Germany
;
_publ_contact_author_email markus.albrecht@oc.rwth-aachen.de
_publ_contact_author_fax '49 241 809 2385'
_publ_contact_author_phone '49 241 809 4678'
_publ_section_title
;
 Hierarchical Assembly of Helicate-Type Dinuclear Titanium(IV) Complexes
;
_journal_name_full 'Journal of the American Chemical Society'
_journal_page_first 10371
_journal_page_last 10387
_journal_paper_doi 10.1021/ja052326j
_journal_volume 127
_journal_year 2005
_chemical_formula_sum 'C60 H66 Li4 N4 O29 Ti2'
_chemical_formula_weight 1430.72
_chemical_name_systematic
; 
 ? 
;
_space_group_IT_number 14
_symmetry_cell_setting monoclinic
_symmetry_space_group_name_Hall '-P 2ybc'
_symmetry_space_group_name_H-M 'P 1 21/c 1'
_atom_sites_solution_hydrogens geom
_atom_sites_solution_primary direct
_atom_sites_solution_secondary difmap
_audit_creation_method SHELXL-97
_cell_angle_alpha 90.00
_cell_angle_beta 108.38(1)
_cell_angle_gamma 90.00
_cell_formula_units_Z 4
_cell_length_a 14.530(1)
_cell_length_b 21.692(1)
_cell_length_c 22.298(1)
_cell_measurement_temperature 198(2)
_cell_volume 6669.5(7)
_computing_cell_refinement 'Collect (Nonius B.V., 1998)'
_computing_data_collection 'Collect (Nonius B.V., 1998)'
_computing_data_reduction 'Denzo-SMN (Otwinowski & Minor, 1997)'
_computing_molecular_graphics 'SCHAKAL (Keller, 1997)'
_computing_publication_material 'SHELXL-97 (Sheldrick, 1997)'
_computing_structure_refinement 'SHELXL-97 (Sheldrick, 1997)'
_computing_structure_solution 'SHELXS-97 (Sheldrick, 1990)'
_diffrn_ambient_temperature 198(2)
_diffrn_measured_fraction_theta_full 0.999
_diffrn_measured_fraction_theta_max 0.999
_diffrn_measurement_device_type 'Nonius KappaCCD'
_diffrn_measurement_method '\w and \f scans'
_diffrn_radiation_monochromator graphite
_diffrn_radiation_source 'rotating anode Nonius FR591'
_diffrn_radiation_type MoK\a
_diffrn_radiation_wavelength 0.71073
_diffrn_reflns_av_R_equivalents 0.0807
_diffrn_reflns_av_sigmaI/netI 0.0814
_diffrn_reflns_limit_h_max 17
_diffrn_reflns_limit_h_min -16
_diffrn_reflns_limit_k_max 22
_diffrn_reflns_limit_k_min -25
_diffrn_reflns_limit_l_max 26
_diffrn_reflns_limit_l_min -20
_diffrn_reflns_number 38983
_diffrn_reflns_theta_full 25.00
_diffrn_reflns_theta_max 25.00
_diffrn_reflns_theta_min 2.14
_exptl_absorpt_coefficient_mu 0.329
_exptl_absorpt_correction_T_max 0.9838
_exptl_absorpt_correction_T_min 0.8797
_exptl_absorpt_correction_type empirical
_exptl_absorpt_process_details 'SORTAV (Blessing, 1995 & 1997)'
_exptl_crystal_colour orange
_exptl_crystal_density_diffrn 1.425
_exptl_crystal_description plate
_exptl_crystal_F_000 2968
_exptl_crystal_size_max 0.40
_exptl_crystal_size_mid 0.25
_exptl_crystal_size_min 0.05
_refine_diff_density_max 1.656
_refine_diff_density_min -0.749
_refine_diff_density_rms 0.094
_refine_ls_extinction_method none
_refine_ls_goodness_of_fit_ref 1.024
_refine_ls_hydrogen_treatment riding
_refine_ls_matrix_type full
_refine_ls_number_parameters 854
_refine_ls_number_reflns 11730
_refine_ls_number_restraints 8
_refine_ls_restrained_S_all 1.024
_refine_ls_R_factor_all 0.1379
_refine_ls_R_factor_gt 0.0872
_refine_ls_shift/su_max 0.001
_refine_ls_shift/su_mean 0.000
_refine_ls_structure_factor_coef Fsqd
_refine_ls_weighting_details 'calc w=1/[\s^2^(Fo^2^)+(0.1304P)^2^+17.2861P] where P=(Fo^2^+2Fc^2^)/3'
_refine_ls_weighting_scheme calc
_refine_ls_wR_factor_gt 0.2291
_refine_ls_wR_factor_ref 0.2629
_reflns_number_gt 7368
_reflns_number_total 11730
_reflns_threshold_expression >2sigma(I)
_cod_data_source_file ja052326jsi20050419_054020_3.cif
_cod_data_source_block fro3123
_cod_original_cell_volume 6669.5(6)
_cod_original_sg_symbol_H-M P21/c
_cod_database_code 4111817

loop_
_symmetry_equiv_pos_as_xyz
'x, y, z'
'-x, y+1/2, -z+1/2'
'-x, -y, -z'
'x, -y-1/2, z-1/2'

loop_
_atom_site_label
_atom_site_type_symbol
_atom_site_fract_x
_atom_site_fract_y
_atom_site_fract_z
_atom_site_U_iso_or_equiv
_atom_site_adp_type
_atom_site_occupancy
_atom_site_symmetry_multiplicity
_atom_site_calc_flag
_atom_site_refinement_flags
Ti1 Ti 0.01248(7) 0.25487(4) 0.68770(5) 0.0313(3) Uani 1 1 d .
Ti2 Ti 0.30556(7) 0.39019(4) 0.84841(5) 0.0347(3) Uani 1 1 d .
Li1 Li 0.2356(7) 0.3171(4) 0.7052(5) 0.041(2) Uani 1 1 d .
O11 O 0.1574(3) 0.24666(15) 0.70372(17) 0.0325(8) Uani 1 1 d .
O12 O 0.0243(3) 0.16841(16) 0.67996(19) 0.0388(9) Uani 1 1 d .
C11 C 0.1858(4) 0.1900(2) 0.6941(2) 0.0324(12) Uani 1 1 d .
C12 C 0.1115(4) 0.1459(2) 0.6810(3) 0.0355(13) Uani 1 1 d .
C13 C 0.1286(5) 0.0850(3) 0.6698(3) 0.0470(15) Uani 1 1 d .
H13 H 0.0779 0.0555 0.6613 0.056 Uiso 1 1 calc R
C14 C 0.2220(5) 0.0679(3) 0.6713(3) 0.0539(17) Uani 1 1 d .
H14 H 0.2346 0.0261 0.6639 0.065 Uiso 1 1 calc R
C15 C 0.2941(5) 0.1092(3) 0.6828(3) 0.0503(16) Uani 1 1 d .
H15 H 0.3567 0.0963 0.6829 0.060 Uiso 1 1 calc R
C16 C 0.2784(4) 0.1720(2) 0.6950(3) 0.0370(13) Uani 1 1 d .
C17 C 0.3575(4) 0.2162(3) 0.7066(3) 0.0410(14) Uani 1 1 d .
O18 O 0.3525(3) 0.27185(18) 0.7125(2) 0.0440(10) Uani 1 1 d .
O19 O 0.4426(3) 0.1886(2) 0.7102(2) 0.0584(12) Uani 1 1 d .
C20 C 0.5246(5) 0.2283(4) 0.7198(4) 0.074(2) Uani 1 1 d .
H20A H 0.5109 0.2587 0.6856 0.110 Uiso 1 1 calc R
H20B H 0.5813 0.2037 0.7199 0.110 Uiso 1 1 calc R
H20C H 0.5379 0.2496 0.7604 0.110 Uiso 1 1 calc R
O41 O 0.2634(3) 0.39199(16) 0.75346(17) 0.0351(9) Uani 1 1 d .
O42 O 0.3312(3) 0.47435(17) 0.83334(19) 0.0418(10) Uani 1 1 d .
C41 C 0.2750(4) 0.4461(2) 0.7278(3) 0.0378(13) Uani 1 1 d .
C42 C 0.3135(4) 0.4923(2) 0.7728(3) 0.0415(14) Uani 1 1 d .
C43 C 0.3320(5) 0.5506(3) 0.7555(4) 0.0599(19) Uani 1 1 d .
H43 H 0.3591 0.5812 0.7865 0.072 Uiso 1 1 calc R
C44 C 0.3103(6) 0.5638(3) 0.6914(4) 0.068(2) Uani 1 1 d .
H44 H 0.3216 0.6041 0.6786 0.082 Uiso 1 1 calc R
C45 C 0.2729(6) 0.5196(3) 0.6468(4) 0.0619(19) Uani 1 1 d .
H45 H 0.2586 0.5297 0.6034 0.074 Uiso 1 1 calc R
C46 C 0.2550(4) 0.4587(3) 0.6638(3) 0.0433(14) Uani 1 1 d .
C47 C 0.2211(5) 0.4115(3) 0.6150(3) 0.0483(16) Uani 1 1 d .
O48 O 0.2111(3) 0.35673(19) 0.6252(2) 0.0491(11) Uani 1 1 d .
O49 O 0.2042(4) 0.4330(2) 0.5569(2) 0.0673(14) Uani 1 1 d .
C50 C 0.1729(7) 0.3872(4) 0.5072(3) 0.082(3) Uani 1 1 d .
H50A H 0.2261 0.3584 0.5103 0.123 Uiso 1 1 calc R
H50B H 0.1543 0.4077 0.4660 0.123 Uiso 1 1 calc R
H50C H 0.1171 0.3646 0.5118 0.123 Uiso 1 1 calc R
Li2 Li 0.1684(7) 0.2625(4) 0.8409(5) 0.041(2) Uani 1 1 d .
O21 O 0.0393(2) 0.26598(15) 0.78218(17) 0.0314(8) Uani 1 1 d .
O22 O -0.1142(3) 0.24585(17) 0.69331(19) 0.0397(9) Uani 1 1 d .
C21 C -0.0387(4) 0.2560(2) 0.8009(3) 0.0334(12) Uani 1 1 d .
C22 C -0.1235(4) 0.2437(2) 0.7505(3) 0.0365(13) Uani 1 1 d .
C23 C -0.2102(4) 0.2316(3) 0.7627(3) 0.0477(16) Uani 1 1 d .
H23 H -0.2670 0.2217 0.7289 0.057 Uiso 1 1 calc R
C24 C -0.2137(5) 0.2340(3) 0.8233(4) 0.0546(17) Uani 1 1 d .
H24 H -0.2731 0.2262 0.8313 0.066 Uiso 1 1 calc R
C25 C -0.1325(4) 0.2473(3) 0.8722(3) 0.0461(15) Uani 1 1 d .
H25 H -0.1367 0.2493 0.9138 0.055 Uiso 1 1 calc R
C26 C -0.0418(4) 0.2584(2) 0.8627(3) 0.0349(13) Uani 1 1 d .
C27 C 0.0463(5) 0.2701(2) 0.9171(3) 0.0401(14) Uani 1 1 d .
O28 O 0.1280(3) 0.26979(18) 0.91449(18) 0.0417(10) Uani 1 1 d .
O29 O 0.0258(3) 0.2807(2) 0.9694(2) 0.0529(11) Uani 1 1 d .
C30 C 0.1057(5) 0.2925(3) 1.0248(3) 0.0604(19) Uani 1 1 d .
H30A H 0.1457 0.2553 1.0364 0.091 Uiso 1 1 calc R
H30B H 0.0814 0.3041 1.0596 0.091 Uiso 1 1 calc R
H30C H 0.1449 0.3262 1.0165 0.091 Uiso 1 1 calc R
O51 O 0.2919(2) 0.29820(16) 0.84439(17) 0.0331(8) Uani 1 1 d .
O52 O 0.4401(3) 0.36527(17) 0.86951(19) 0.0405(9) Uani 1 1 d .
C51 C 0.3753(4) 0.2663(2) 0.8594(3) 0.0327(12) Uani 1 1 d .
C52 C 0.4581(4) 0.3034(3) 0.8733(3) 0.0387(13) Uani 1 1 d .
C53 C 0.5493(4) 0.2779(3) 0.8885(3) 0.0493(16) Uani 1 1 d .
H53 H 0.6053 0.3033 0.8978 0.059 Uiso 1 1 calc R
C54 C 0.5575(5) 0.2140(3) 0.8899(4) 0.0554(18) Uani 1 1 d .
H54 H 0.6199 0.1957 0.8999 0.066 Uiso 1 1 calc R
C55 C 0.4778(4) 0.1774(3) 0.8772(3) 0.0462(15) Uani 1 1 d .
H55 H 0.4855 0.1339 0.8783 0.055 Uiso 1 1 calc R
C56 C 0.3849(4) 0.2026(2) 0.8625(3) 0.0369(13) Uani 1 1 d .
C57 C 0.2991(5) 0.1628(3) 0.8531(3) 0.0387(13) Uani 1 1 d .
O58 O 0.2174(3) 0.17984(17) 0.84441(19) 0.0424(10) Uani 1 1 d .
O59 O 0.3213(3) 0.10266(18) 0.8555(2) 0.0538(12) Uani 1 1 d .
C60 C 0.2413(5) 0.0609(3) 0.8468(4) 0.063(2) Uani 1 1 d .
H60A H 0.2088 0.0696 0.8783 0.095 Uiso 1 1 calc R
H60B H 0.2653 0.0184 0.8518 0.095 Uiso 1 1 calc R
H60C H 0.1952 0.0663 0.8043 0.095 Uiso 1 1 calc R
Li3 Li 0.0638(7) 0.3940(4) 0.7632(4) 0.039(2) Uani 1 1 d .
O31 O 0.0321(3) 0.34753(15) 0.68811(16) 0.0317(8) Uani 1 1 d .
O32 O -0.0309(3) 0.27208(16) 0.60017(18) 0.0407(10) Uani 1 1 d .
C31 C -0.0022(4) 0.3738(2) 0.6313(3) 0.0342(12) Uani 1 1 d .
C32 C -0.0371(4) 0.3315(3) 0.5817(3) 0.0406(14) Uani 1 1 d .
C33 C -0.0718(6) 0.3505(3) 0.5205(3) 0.0594(19) Uani 1 1 d .
H33 H -0.0936 0.3211 0.4875 0.071 Uiso 1 1 calc R
C34 C -0.0752(6) 0.4129(3) 0.5064(3) 0.065(2) Uani 1 1 d .
H34 H -0.0983 0.4264 0.4637 0.078 Uiso 1 1 calc R
C35 C -0.0453(5) 0.4549(3) 0.5541(3) 0.0544(17) Uani 1 1 d .
H35 H -0.0506 0.4976 0.5439 0.065 Uiso 1 1 calc R
C36 C -0.0069(4) 0.4372(2) 0.6176(3) 0.0402(14) Uani 1 1 d .
C37 C 0.0245(4) 0.4833(2) 0.6677(3) 0.0387(13) Uani 1 1 d .
O38 O 0.0576(3) 0.47265(17) 0.7238(2) 0.0429(10) Uani 1 1 d .
O39 O 0.0128(4) 0.54044(18) 0.6460(2) 0.0572(12) Uani 1 1 d .
C40 C 0.0442(6) 0.5893(3) 0.6930(4) 0.071(2) Uani 1 1 d .
H40A H 0.0032 0.5892 0.7205 0.106 Uiso 1 1 calc R
H40B H 0.0385 0.6293 0.6716 0.106 Uiso 1 1 calc R
H40C H 0.1119 0.5824 0.7185 0.106 Uiso 1 1 calc R
O61 O 0.1658(3) 0.39222(16) 0.84335(17) 0.0329(8) Uani 1 1 d .
O62 O 0.3178(3) 0.41027(17) 0.93336(18) 0.0411(9) Uani 1 1 d .
C61 C 0.1504(4) 0.4139(2) 0.8955(3) 0.0338(12) Uani 1 1 d .
C62 C 0.2357(4) 0.4253(2) 0.9463(3) 0.0393(13) Uani 1 1 d .
C63 C 0.2333(5) 0.4499(3) 1.0023(3) 0.0487(16) Uani 1 1 d .
H63 H 0.2916 0.4585 1.0354 0.058 Uiso 1 1 calc R
C64 C 0.1443(6) 0.4619(3) 1.0096(3) 0.061(2) Uani 1 1 d .
H64 H 0.1414 0.4791 1.0481 0.074 Uiso 1 1 calc R
C65 C 0.0592(5) 0.4492(3) 0.9617(3) 0.0516(16) Uani 1 1 d .
H65 H -0.0013 0.4569 0.9682 0.062 Uiso 1 1 calc R
C66 C 0.0608(4) 0.4254(2) 0.9041(3) 0.0378(13) Uani 1 1 d .
C67 C -0.0314(4) 0.4127(2) 0.8534(3) 0.0405(14) Uani 1 1 d .
O68 O -0.0393(3) 0.39954(18) 0.7994(2) 0.0453(10) Uani 1 1 d .
O69 O -0.1085(3) 0.4171(2) 0.8736(2) 0.0548(12) Uani 1 1 d .
C70 C -0.2001(5) 0.4030(3) 0.8271(4) 0.067(2) Uani 1 1 d .
H70A H -0.2114 0.4313 0.7913 0.100 Uiso 1 1 calc R
H70B H -0.2522 0.4077 0.8460 0.100 Uiso 1 1 calc R
H70C H -0.1992 0.3605 0.8125 0.100 Uiso 1 1 calc R
Li4 Li 0.5467(9) 0.4349(8) 0.8959(6) 0.081(5) Uani 1 1 d .
O101 O 0.5019(5) 0.4951(3) 0.9336(4) 0.109(2) Uani 1 1 d .
H10A H 0.449(9) 0.519(5) 0.890(6) 0.163 Uiso 1 1 d .
H10B H 0.480(9) 0.467(6) 0.972(6) 0.163 Uiso 1 1 d .
O111 O 0.5615(4) 0.4530(4) 0.8145(4) 0.107(2) Uani 1 1 d .
C112 C 0.5213(7) 0.4178(6) 0.7615(6) 0.114(4) Uani 1 1 d .
H112 H 0.4959 0.3781 0.7650 0.137 Uiso 1 1 calc R
N113 N 0.5185(5) 0.4385(3) 0.7086(4) 0.082(2) Uani 1 1 d .
C114 C 0.5566(8) 0.4930(5) 0.6955(6) 0.116(4) Uani 1 1 d .
H11A H 0.5038 0.5213 0.6744 0.175 Uiso 1 1 calc R
H11B H 0.5959 0.4849 0.6678 0.175 Uiso 1 1 calc R
H11C H 0.5974 0.5116 0.7350 0.175 Uiso 1 1 calc R
C115 C 0.4662(7) 0.4010(5) 0.6502(5) 0.103(3) Uani 1 1 d .
H11D H 0.4417 0.3628 0.6630 0.155 Uiso 1 1 calc R
H11E H 0.5114 0.3911 0.6269 0.155 Uiso 1 1 calc R
H11F H 0.4119 0.4250 0.6230 0.155 Uiso 1 1 calc R
O121 O 0.6677(4) 0.4019(3) 0.9550(3) 0.0809(17) Uani 1 1 d D
C122 C 0.6977(5) 0.4108(3) 1.0131(4) 0.066(2) Uani 1 1 d D
H122 H 0.6560 0.4324 1.0311 0.079 Uiso 1 1 calc R
N123 N 0.7816(4) 0.3929(2) 1.0515(3) 0.0538(14) Uani 1 1 d D
C124 C 0.8112(6) 0.4070(4) 1.1166(4) 0.078(2) Uani 1 1 d D
H12A H 0.7569 0.4255 1.1274 0.118 Uiso 1 1 calc R
H12B H 0.8654 0.4362 1.1265 0.118 Uiso 1 1 calc R
H12C H 0.8318 0.3692 1.1412 0.118 Uiso 1 1 calc R
C125 C 0.8522(6) 0.3631(4) 1.0269(4) 0.080(3) Uani 1 1 d D
H12D H 0.8742 0.3246 1.0499 0.121 Uiso 1 1 calc R
H12E H 0.9077 0.3906 1.0323 0.121 Uiso 1 1 calc R
H12F H 0.8220 0.3540 0.9819 0.121 Uiso 1 1 calc R
O201 O 0.4653(10) 0.6228(6) 0.9059(6) 0.197(3) Uiso 1 1 d .
C202 C 0.5318(16) 0.6556(11) 0.9305(9) 0.197(3) Uiso 1 1 d .
H202 H 0.5926 0.6352 0.9404 0.237 Uiso 1 1 calc R
N203 N 0.5397(14) 0.7132(9) 0.9469(8) 0.197(3) Uiso 1 1 d .
C204 C 0.4519(14) 0.7364(9) 0.9428(9) 0.197(3) Uiso 1 1 d .
H20D H 0.4422 0.7342 0.9843 0.296 Uiso 1 1 calc R
H20E H 0.4015 0.7122 0.9122 0.296 Uiso 1 1 calc R
H20F H 0.4481 0.7794 0.9289 0.296 Uiso 1 1 calc R
C205 C 0.6204(15) 0.7392(9) 0.9691(9) 0.197(3) Uiso 1 1 d .
H20G H 0.6608 0.7299 0.9425 0.296 Uiso 1 1 calc R
H20H H 0.6524 0.7242 1.0121 0.296 Uiso 1 1 calc R
H20I H 0.6109 0.7839 0.9701 0.296 Uiso 1 1 calc R
O211 O 0.6213(13) 0.4380(8) 0.5112(8) 0.319(6) Uiso 1 1 d D
C212 C 0.6435(15) 0.4220(10) 0.5676(9) 0.319(6) Uiso 1 1 d D
H212 H 0.6116 0.4424 0.5932 0.383 Uiso 1 1 calc R
N213 N 0.7071(11) 0.3795(7) 0.5947(7) 0.319(6) Uiso 1 1 d D
C214 C 0.7503(17) 0.3774(11) 0.6609(8) 0.319(6) Uiso 1 1 d D
H21A H 0.7228 0.4099 0.6805 0.479 Uiso 1 1 calc R
H21B H 0.8204 0.3836 0.6715 0.479 Uiso 1 1 calc R
H21C H 0.7378 0.3371 0.6767 0.479 Uiso 1 1 calc R
C215 C 0.7189(18) 0.3255(8) 0.5588(9) 0.319(6) Uiso 1 1 d D
H21D H 0.6947 0.2889 0.5747 0.479 Uiso 1 1 calc R
H21E H 0.7878 0.3200 0.5634 0.479 Uiso 1 1 calc R
H21F H 0.6822 0.3314 0.5140 0.479 Uiso 1 1 calc R

loop_
_atom_site_aniso_label
_atom_site_aniso_U_11
_atom_site_aniso_U_22
_atom_site_aniso_U_33
_atom_site_aniso_U_23
_atom_site_aniso_U_13
_atom_site_aniso_U_12
Ti1 0.0309(5) 0.0276(5) 0.0348(6) -0.0010(4) 0.0094(4) -0.0012(4)
Ti2 0.0308(6) 0.0321(5) 0.0410(6) -0.0012(4) 0.0112(5) -0.0010(4)
Li1 0.043(6) 0.035(5) 0.051(6) -0.004(4) 0.024(5) -0.006(4)
O11 0.032(2) 0.0260(18) 0.041(2) -0.0022(15) 0.0145(17) -0.0009(15)
O12 0.035(2) 0.030(2) 0.049(2) 0.0005(17) 0.0092(18) -0.0053(16)
C11 0.038(3) 0.029(3) 0.032(3) 0.004(2) 0.014(2) 0.004(2)
C12 0.041(3) 0.030(3) 0.034(3) 0.002(2) 0.010(3) 0.003(2)
C13 0.057(4) 0.031(3) 0.048(4) 0.000(3) 0.010(3) 0.001(3)
C14 0.063(5) 0.030(3) 0.063(5) -0.005(3) 0.014(4) 0.011(3)
C15 0.055(4) 0.044(4) 0.052(4) 0.000(3) 0.016(3) 0.019(3)
C16 0.038(3) 0.038(3) 0.034(3) 0.003(2) 0.011(3) 0.006(2)
C17 0.037(3) 0.052(4) 0.037(3) 0.003(3) 0.017(3) 0.008(3)
O18 0.038(2) 0.043(2) 0.055(3) -0.0023(19) 0.020(2) -0.0002(18)
O19 0.037(2) 0.063(3) 0.080(3) -0.006(2) 0.025(2) 0.008(2)
C20 0.037(4) 0.089(6) 0.098(7) -0.009(5) 0.026(4) 0.000(4)
O41 0.034(2) 0.031(2) 0.040(2) 0.0039(16) 0.0115(17) -0.0008(15)
O42 0.038(2) 0.035(2) 0.051(3) -0.0029(18) 0.0120(19) -0.0027(16)
C41 0.027(3) 0.032(3) 0.059(4) 0.008(3) 0.020(3) 0.003(2)
C42 0.041(3) 0.031(3) 0.054(4) 0.004(3) 0.018(3) 0.001(2)
C43 0.066(5) 0.036(3) 0.082(5) 0.002(3) 0.030(4) -0.007(3)
C44 0.097(6) 0.029(3) 0.089(6) 0.010(4) 0.044(5) -0.006(3)
C45 0.083(5) 0.047(4) 0.066(5) 0.021(3) 0.038(4) 0.007(4)
C46 0.047(4) 0.041(3) 0.048(4) 0.010(3) 0.022(3) 0.003(3)
C47 0.049(4) 0.052(4) 0.051(4) 0.011(3) 0.025(3) 0.002(3)
O48 0.054(3) 0.050(3) 0.047(3) 0.005(2) 0.021(2) -0.004(2)
O49 0.102(4) 0.058(3) 0.047(3) 0.018(2) 0.030(3) 0.004(3)
C50 0.130(8) 0.078(5) 0.041(4) 0.011(4) 0.032(5) 0.013(5)
Li2 0.030(5) 0.047(6) 0.046(6) 0.004(4) 0.014(4) 0.002(4)
O21 0.030(2) 0.0331(19) 0.034(2) 0.0005(15) 0.0132(16) -0.0016(15)
O22 0.030(2) 0.046(2) 0.041(2) -0.0019(18) 0.0072(18) -0.0038(16)
C21 0.034(3) 0.023(3) 0.047(4) 0.001(2) 0.017(3) 0.000(2)
C22 0.033(3) 0.029(3) 0.047(4) 0.003(2) 0.012(3) 0.000(2)
C23 0.030(3) 0.049(4) 0.064(5) 0.006(3) 0.015(3) -0.005(3)
C24 0.044(4) 0.061(4) 0.069(5) 0.013(3) 0.032(4) -0.005(3)
C25 0.045(4) 0.046(3) 0.056(4) 0.014(3) 0.029(3) 0.003(3)
C26 0.038(3) 0.027(3) 0.044(3) 0.006(2) 0.019(3) 0.002(2)
C27 0.053(4) 0.028(3) 0.046(4) 0.005(2) 0.026(3) 0.001(2)
O28 0.041(2) 0.048(2) 0.036(2) -0.0014(17) 0.0132(19) -0.0026(18)
O29 0.062(3) 0.063(3) 0.040(3) -0.006(2) 0.026(2) -0.011(2)
C30 0.074(5) 0.070(5) 0.046(4) -0.009(3) 0.031(4) -0.015(4)
O51 0.027(2) 0.0310(19) 0.040(2) 0.0008(15) 0.0097(17) 0.0022(15)
O52 0.031(2) 0.042(2) 0.046(2) -0.0005(18) 0.0090(18) 0.0004(16)
C51 0.032(3) 0.033(3) 0.032(3) 0.001(2) 0.008(2) 0.004(2)
C52 0.034(3) 0.039(3) 0.042(3) 0.004(3) 0.011(3) 0.002(2)
C53 0.035(3) 0.055(4) 0.059(4) 0.006(3) 0.016(3) 0.003(3)
C54 0.037(4) 0.052(4) 0.080(5) 0.010(3) 0.023(3) 0.016(3)
C55 0.046(4) 0.039(3) 0.054(4) 0.002(3) 0.016(3) 0.013(3)
C56 0.040(3) 0.036(3) 0.039(3) 0.003(2) 0.017(3) 0.005(2)
C57 0.050(4) 0.035(3) 0.032(3) 0.003(2) 0.014(3) 0.006(3)
O58 0.037(2) 0.038(2) 0.053(3) 0.0026(18) 0.014(2) 0.0019(17)
O59 0.051(3) 0.035(2) 0.078(3) 0.003(2) 0.024(2) 0.0050(19)
C60 0.071(5) 0.035(3) 0.087(6) 0.002(3) 0.030(4) -0.003(3)
Li3 0.038(5) 0.039(5) 0.036(5) -0.003(4) 0.007(4) 0.006(4)
O31 0.036(2) 0.0295(18) 0.030(2) -0.0001(15) 0.0099(17) 0.0001(15)
O32 0.050(2) 0.033(2) 0.035(2) -0.0059(16) 0.0076(19) -0.0010(17)
C31 0.035(3) 0.035(3) 0.031(3) 0.000(2) 0.008(2) 0.002(2)
C32 0.048(4) 0.036(3) 0.032(3) 0.000(2) 0.005(3) 0.002(3)
C33 0.083(5) 0.050(4) 0.037(4) -0.006(3) 0.006(4) 0.003(3)
C34 0.095(6) 0.053(4) 0.035(4) 0.008(3) 0.003(4) 0.004(4)
C35 0.074(5) 0.038(3) 0.046(4) 0.009(3) 0.011(3) 0.010(3)
C36 0.048(4) 0.033(3) 0.039(3) 0.003(2) 0.013(3) 0.005(2)
C37 0.040(3) 0.030(3) 0.047(4) 0.004(3) 0.014(3) 0.000(2)
O38 0.051(3) 0.031(2) 0.043(3) -0.0028(18) 0.011(2) -0.0009(17)
O39 0.081(3) 0.030(2) 0.052(3) 0.0040(19) 0.009(2) 0.002(2)
C40 0.098(6) 0.034(4) 0.069(5) -0.002(3) 0.010(4) -0.002(4)
O61 0.031(2) 0.036(2) 0.032(2) -0.0030(15) 0.0110(16) 0.0006(15)
O62 0.038(2) 0.043(2) 0.038(2) -0.0038(17) 0.0055(18) 0.0003(17)
C61 0.043(3) 0.026(3) 0.033(3) -0.003(2) 0.013(3) 0.000(2)
C62 0.045(4) 0.034(3) 0.037(3) -0.001(2) 0.011(3) 0.002(2)
C63 0.055(4) 0.047(4) 0.039(4) -0.013(3) 0.006(3) 0.002(3)
C64 0.090(6) 0.063(4) 0.038(4) -0.013(3) 0.029(4) 0.014(4)
C65 0.056(4) 0.050(4) 0.053(4) -0.008(3) 0.024(4) 0.007(3)
C66 0.044(3) 0.031(3) 0.040(3) -0.005(2) 0.017(3) 0.001(2)
C67 0.041(3) 0.027(3) 0.060(4) 0.000(3) 0.026(3) 0.004(2)
O68 0.037(2) 0.045(2) 0.054(3) -0.006(2) 0.015(2) 0.0005(18)
O69 0.042(3) 0.052(3) 0.078(3) -0.004(2) 0.030(2) 0.005(2)
C70 0.037(4) 0.055(4) 0.109(6) -0.014(4) 0.023(4) 0.003(3)
Li4 0.045(7) 0.126(12) 0.055(8) 0.020(7) -0.008(6) -0.047(7)
O101 0.075(4) 0.099(5) 0.116(6) -0.006(4) -0.021(4) 0.006(4)
O111 0.042(3) 0.179(7) 0.097(5) 0.029(5) 0.018(3) -0.006(4)
C112 0.051(6) 0.179(12) 0.112(9) 0.075(9) 0.025(6) 0.008(6)
N113 0.064(4) 0.087(5) 0.103(6) 0.017(4) 0.039(4) -0.005(4)
C114 0.119(9) 0.088(7) 0.163(11) 0.028(7) 0.074(8) -0.010(6)
C115 0.089(7) 0.117(8) 0.110(8) -0.026(6) 0.038(6) -0.026(6)
O121 0.054(3) 0.079(4) 0.089(4) 0.007(3) -0.008(3) -0.002(3)
C122 0.050(5) 0.054(4) 0.091(6) 0.009(4) 0.017(5) 0.000(3)
N123 0.040(3) 0.057(3) 0.062(4) 0.014(3) 0.010(3) 0.014(2)
C124 0.078(6) 0.085(6) 0.074(6) 0.013(4) 0.025(5) 0.031(5)
C125 0.076(6) 0.096(6) 0.072(6) 0.013(5) 0.028(5) 0.040(5)

loop_
_atom_type_symbol
_atom_type_description
_atom_type_scat_dispersion_real
_atom_type_scat_dispersion_imag
_atom_type_scat_source
C C 0.0033 0.0016 'International Tables Vol C Tables 4.2.6.8 and 6.1.1.4'
H H 0.0000 0.0000 'International Tables Vol C Tables 4.2.6.8 and 6.1.1.4'
N N 0.0061 0.0033 'International Tables Vol C Tables 4.2.6.8 and 6.1.1.4'
O O 0.0106 0.0060 'International Tables Vol C Tables 4.2.6.8 and 6.1.1.4'
Li Li -0.0003 0.0001 'International Tables Vol C Tables 4.2.6.8 and 6.1.1.4'
Ti Ti 0.2776 0.4457 'International Tables Vol C Tables 4.2.6.8 and 6.1.1.4'

loop_
_geom_angle_atom_site_label_1
_geom_angle_atom_site_label_2
_geom_angle_atom_site_label_3
_geom_angle
O32 Ti1 O22 94.24(18)
O32 Ti1 O12 96.41(17)
O22 Ti1 O12 91.26(16)
O32 Ti1 O31 79.03(15)
O22 Ti1 O31 103.90(16)
O12 Ti1 O31 164.40(16)
O32 Ti1 O11 100.89(17)
O22 Ti1 O11 162.80(16)
O12 Ti1 O11 79.05(15)
O31 Ti1 O11 87.11(14)
O32 Ti1 O21 160.02(15)
O22 Ti1 O21 79.42(16)
O12 Ti1 O21 102.61(16)
O31 Ti1 O21 84.10(14)
O11 Ti1 O21 88.78(15)
O32 Ti1 Li1 92.1(2)
O22 Ti1 Li1 160.0(2)
O12 Ti1 Li1 106.90(19)
O31 Ti1 Li1 58.78(19)
O11 Ti1 Li1 28.42(18)
O21 Ti1 Li1 88.3(2)
O32 Ti1 Li3 106.51(19)
O22 Ti1 Li3 97.1(2)
O12 Ti1 Li3 154.8(2)
O31 Ti1 Li3 27.85(19)
O11 Ti1 Li3 86.44(19)
O21 Ti1 Li3 56.26(19)
Li1 Ti1 Li3 62.9(2)
O32 Ti1 Li2 155.9(2)
O22 Ti1 Li2 106.7(2)
O12 Ti1 Li2 95.0(2)
O31 Ti1 Li2 84.31(19)
O11 Ti1 Li2 60.66(19)
O21 Ti1 Li2 28.14(18)
Li1 Ti1 Li2 64.3(2)
Li3 Ti1 Li2 59.9(2)
O62 Ti2 O42 89.66(17)
O62 Ti2 O52 92.95(17)
O42 Ti2 O52 94.08(17)
O62 Ti2 O61 79.93(16)
O42 Ti2 O61 102.69(16)
O52 Ti2 O61 161.66(16)
O62 Ti2 O51 104.49(16)
O42 Ti2 O51 164.49(17)
O52 Ti2 O51 79.11(15)
O61 Ti2 O51 86.28(14)
O62 Ti2 O41 161.60(16)
O42 Ti2 O41 78.94(16)
O52 Ti2 O41 102.15(16)
O61 Ti2 O41 88.46(15)
O51 Ti2 O41 88.81(15)
O62 Ti2 Li2 96.1(2)
O42 Ti2 Li2 156.3(2)
O52 Ti2 Li2 108.5(2)
O61 Ti2 Li2 56.18(19)
O51 Ti2 Li2 30.12(19)
O41 Ti2 Li2 89.1(2)
O62 Ti2 Li1 161.0(2)
O42 Ti2 Li1 107.2(2)
O52 Ti2 Li1 94.4(2)
O61 Ti2 Li1 87.71(19)
O51 Ti2 Li1 60.03(19)
O41 Ti2 Li1 28.79(18)
Li2 Ti2 Li1 65.0(2)
O62 Ti2 Li3 107.8(2)
O42 Ti2 Li3 95.8(2)
O52 Ti2 Li3 157.0(2)
O61 Ti2 Li3 28.66(19)
O51 Ti2 Li3 85.98(18)
O41 Ti2 Li3 59.8(2)
Li2 Ti2 Li3 60.5(2)
Li1 Ti2 Li3 62.8(2)
O62 Ti2 Li4 82.1(3)
O42 Ti2 Li4 63.4(3)
O52 Ti2 Li4 32.6(3)
O61 Ti2 Li4 157.4(3)
O51 Ti2 Li4 111.6(3)
O41 Ti2 Li4 105.0(3)
Li2 Ti2 Li4 140.1(3)
Li1 Ti2 Li4 112.9(3)
Li3 Ti2 Li4 157.5(3)
O11 Li1 O48 114.3(5)
O11 Li1 O41 135.2(6)
O48 Li1 O41 95.0(4)
O11 Li1 O18 95.7(4)
O48 Li1 O18 102.0(5)
O41 Li1 O18 111.1(5)
O11 Li1 Ti1 30.6(2)
O48 Li1 Ti1 100.4(4)
O41 Li1 Ti1 115.0(4)
O18 Li1 Ti1 126.1(4)
O11 Li1 Ti2 112.9(4)
O48 Li1 Ti2 125.2(4)
O41 Li1 Ti2 30.3(2)
O18 Li1 Ti2 99.4(4)
Ti1 Li1 Ti2 106.4(3)
C11 O11 Li1 122.0(4)
C11 O11 Ti1 114.1(3)
Li1 O11 Ti1 121.0(3)
C12 O12 Ti1 117.9(3)
O11 C11 C16 126.9(5)
O11 C11 C12 113.9(5)
C16 C11 C12 119.1(5)
O12 C12 C13 124.3(5)
O12 C12 C11 114.4(4)
C13 C12 C11 121.3(5)
C12 C13 C14 118.7(6)
C15 C14 C13 121.3(6)
C14 C15 C16 121.0(6)
C11 C16 C15 118.5(5)
C11 C16 C17 121.5(5)
C15 C16 C17 119.9(5)
O18 C17 O19 121.1(5)
O18 C17 C16 126.9(5)
O19 C17 C16 112.1(5)
C17 O18 Li1 125.3(5)
C17 O19 C20 116.5(5)
C41 O41 Li1 122.3(5)
C41 O41 Ti2 115.4(3)
Li1 O41 Ti2 120.9(3)
C42 O42 Ti2 117.7(3)
O41 C41 C46 126.6(5)
O41 C41 C42 113.3(5)
C46 C41 C42 120.1(5)
O42 C42 C43 123.7(6)
O42 C42 C41 114.6(5)
C43 C42 C41 121.8(6)
C42 C43 C44 118.5(7)
C45 C44 C43 120.8(6)
C44 C45 C46 121.5(7)
C41 C46 C45 117.4(6)
C41 C46 C47 122.7(5)
C45 C46 C47 119.9(6)
O48 C47 O49 121.7(6)
O48 C47 C46 124.8(6)
O49 C47 C46 113.4(5)
C47 O48 Li1 127.7(5)
C47 O49 C50 115.1(5)
O28 Li2 O21 94.8(4)
O28 Li2 O58 104.6(5)
O21 Li2 O58 109.5(5)
O28 Li2 O51 117.6(5)
O21 Li2 O51 134.9(6)
O58 Li2 O51 92.5(4)
O28 Li2 Ti2 103.0(4)
O21 Li2 Ti2 115.7(4)
O58 Li2 Ti2 123.8(4)
O51 Li2 Ti2 31.3(2)
O28 Li2 Li3 99.0(4)
O21 Li2 Li3 56.1(3)
O58 Li2 Li3 153.5(5)
O51 Li2 Li3 86.8(4)
Ti2 Li2 Li3 60.3(2)
O28 Li2 Ti1 124.6(4)
O21 Li2 Ti1 29.9(2)
O58 Li2 Ti1 96.6(4)
O51 Li2 Ti1 111.7(4)
Ti2 Li2 Ti1 106.3(3)
Li3 Li2 Ti1 59.6(2)
C21 O21 Li2 121.3(4)
C21 O21 Ti1 113.5(3)
Li2 O21 Ti1 121.9(3)
C22 O22 Ti1 117.6(3)
O21 C21 C26 126.5(5)
O21 C21 C22 113.2(5)
C26 C21 C22 120.2(5)
O22 C22 C23 124.5(5)
O22 C22 C21 115.6(5)
C23 C22 C21 119.8(6)
C24 C23 C22 120.1(6)
C25 C24 C23 120.5(6)
C24 C25 C26 121.8(6)
C21 C26 C25 117.5(5)
C21 C26 C27 121.8(5)
C25 C26 C27 120.7(5)
O28 C27 O29 123.1(6)
O28 C27 C26 124.7(5)
O29 C27 C26 112.2(5)
C27 O28 Li2 127.8(5)
C27 O29 C30 116.8(5)
C51 O51 Li2 123.8(4)
C51 O51 Ti2 115.7(3)
Li2 O51 Ti2 118.6(3)
C52 O52 Ti2 116.7(3)
C52 O52 Li4 125.2(6)
Ti2 O52 Li4 117.7(5)
O51 C51 C56 126.5(5)
O51 C51 C52 113.8(5)
C56 C51 C52 119.8(5)
O52 C52 C53 124.2(5)
O52 C52 C51 114.7(5)
C53 C52 C51 121.1(5)
C52 C53 C54 118.4(6)
C55 C54 C53 121.1(6)
C54 C55 C56 121.1(6)
C51 C56 C55 118.4(5)
C51 C56 C57 120.6(5)
C55 C56 C57 121.0(5)
O58 C57 O59 121.4(5)
O58 C57 C56 126.2(5)
O59 C57 C56 112.5(5)
C57 O58 Li2 129.1(5)
C57 O59 C60 115.7(5)
O31 Li3 O38 96.1(5)
O31 Li3 O68 113.8(5)
O38 Li3 O68 102.0(5)
O31 Li3 O61 135.5(5)
O38 Li3 O61 110.8(5)
O68 Li3 O61 94.9(5)
O31 Li3 Ti1 30.2(2)
O38 Li3 Ti1 126.2(4)
O68 Li3 Ti1 100.6(4)
O61 Li3 Ti1 115.0(4)
O31 Li3 Ti2 113.6(4)
O38 Li3 Ti2 99.7(4)
O68 Li3 Ti2 124.7(4)
O61 Li3 Ti2 29.8(2)
Ti1 Li3 Ti2 106.1(2)
O31 Li3 Li2 87.1(4)
O38 Li3 Li2 157.6(5)
O68 Li3 Li2 96.9(4)
O61 Li3 Li2 55.1(3)
Ti1 Li3 Li2 60.6(2)
Ti2 Li3 Li2 59.1(2)
C31 O31 Li3 122.0(4)
C31 O31 Ti1 114.1(3)
Li3 O31 Ti1 121.9(3)
C32 O32 Ti1 118.2(3)
O31 C31 C32 113.8(5)
O31 C31 C36 127.0(5)
C32 C31 C36 119.2(5)
O32 C32 C33 124.4(5)
O32 C32 C31 114.4(5)
C33 C32 C31 121.3(5)
C32 C33 C34 119.9(6)
C35 C34 C33 119.8(6)
C34 C35 C36 122.1(6)
C35 C36 C31 117.7(5)
C35 C36 C37 120.9(5)
C31 C36 C37 121.4(5)
O38 C37 O39 121.3(5)
O38 C37 C36 125.8(5)
O39 C37 C36 112.9(5)
C37 O38 Li3 126.3(5)
C37 O39 C40 116.3(5)
C61 O61 Li3 120.5(4)
C61 O61 Ti2 113.9(3)
Li3 O61 Ti2 121.6(3)
C62 O62 Ti2 117.2(3)
O61 C61 C66 126.9(5)
O61 C61 C62 114.5(5)
C66 C61 C62 118.7(5)
O62 C62 C63 124.6(5)
O62 C62 C61 113.3(5)
C63 C62 C61 122.1(6)
C62 C63 C64 118.4(6)
C63 C64 C65 121.0(6)
C64 C65 C66 121.0(6)
C65 C66 C61 118.6(6)
C65 C66 C67 120.0(6)
C61 C66 C67 121.4(5)
O68 C67 O69 121.9(6)
O68 C67 C66 125.7(5)
O69 C67 C66 112.4(6)
C67 O68 Li3 126.4(5)
C67 O69 C70 115.2(6)
O101 Li4 O111 117.3(9)
O101 Li4 O121 109.4(7)
O111 Li4 O121 111.3(8)
O101 Li4 O52 108.1(7)
O111 Li4 O52 100.0(6)
O121 Li4 O52 110.4(7)
O101 Li4 Ti2 82.2(5)
O111 Li4 Ti2 99.8(4)
O121 Li4 Ti2 135.0(6)
O52 Li4 Ti2 29.7(2)
C112 O111 Li4 123.5(8)
N113 C112 O111 119.4(11)
C112 N113 C114 127.8(11)
C112 N113 C115 118.4(10)
C114 N113 C115 113.8(9)
C122 O121 Li4 125.9(7)
O121 C122 N123 125.6(8)
C122 N123 C124 121.8(7)
C122 N123 C125 120.4(7)
C124 N123 C125 117.5(6)
O201 C202 N203 134(2)
C205 N203 C202 122(2)
C205 N203 C204 127(2)
C202 N203 C204 110(2)
O211 C212 N213 125.5(8)
C212 N213 C214 121.4(7)
C212 N213 C215 120.1(7)
C214 N213 C215 117.2(6)

loop_
_geom_bond_atom_site_label_1
_geom_bond_atom_site_label_2
_geom_bond_distance
Ti1 O32 1.889(4)
Ti1 O22 1.895(4)
Ti1 O12 1.896(4)
Ti1 O31 2.030(3)
Ti1 O11 2.030(4)
Ti1 O21 2.033(4)
Ti1 Li1 3.419(9)
Ti1 Li3 3.422(9)
Ti1 Li2 3.457(10)
Ti2 O62 1.897(4)
Ti2 O42 1.914(4)
Ti2 O52 1.937(4)
Ti2 O61 1.998(4)
Ti2 O51 2.004(4)
Ti2 O41 2.010(4)
Ti2 Li2 3.386(10)
Ti2 Li1 3.420(10)
Ti2 Li3 3.427(9)
Ti2 Li4 3.464(11)
Li1 O11 1.898(10)
Li1 O48 1.911(11)
Li1 O41 1.920(10)
Li1 O18 1.923(10)
O11 C11 1.334(6)
O12 C12 1.351(7)
C11 C16 1.396(8)
C11 C12 1.402(8)
C12 C13 1.381(8)
C13 C14 1.397(9)
C14 C15 1.342(9)
C15 C16 1.422(8)
C16 C17 1.455(8)
C17 O18 1.220(7)
C17 O19 1.352(7)
O19 C20 1.431(8)
O41 C41 1.340(6)
O42 C42 1.350(7)
C41 C46 1.390(8)
C41 C42 1.403(8)
C42 C43 1.372(8)
C43 C44 1.393(10)
C44 C45 1.365(10)
C45 C46 1.422(9)
C46 C47 1.462(9)
C47 O48 1.227(7)
C47 O49 1.325(7)
O49 C50 1.449(9)
Li2 O28 1.915(11)
Li2 O21 1.921(10)
Li2 O58 1.922(10)
Li2 O51 1.934(10)
Li2 Li3 3.434(13)
O21 C21 1.343(6)
O22 C22 1.326(7)
C21 C26 1.394(8)
C21 C22 1.407(8)
C22 C23 1.395(8)
C23 C24 1.368(9)
C24 C25 1.361(9)
C25 C26 1.420(8)
C26 C27 1.481(8)
C27 O28 1.208(7)
C27 O29 1.312(7)
O29 C30 1.426(8)
O51 C51 1.343(6)
O52 C52 1.364(7)
O52 Li4 2.110(12)
C51 C56 1.387(7)
C51 C52 1.400(8)
C52 C53 1.375(8)
C53 C54 1.390(9)
C54 C55 1.358(9)
C55 C56 1.397(8)
C56 C57 1.476(8)
C57 O58 1.199(7)
C57 O59 1.340(7)
O59 C60 1.438(8)
Li3 O31 1.884(10)
Li3 O38 1.908(10)
Li3 O68 1.916(11)
Li3 O61 1.929(10)
O31 C31 1.334(6)
O32 C32 1.346(7)
C31 C32 1.403(8)
C31 C36 1.406(8)
C32 C33 1.362(8)
C33 C34 1.387(9)
C34 C35 1.362(9)
C35 C36 1.403(8)
C36 C37 1.462(8)
C37 O38 1.212(7)
C37 O39 1.322(7)
O39 C40 1.459(8)
O61 C61 1.338(6)
O62 C62 1.353(7)
C61 C66 1.397(8)
C61 C62 1.413(8)
C62 C63 1.367(8)
C63 C64 1.378(10)
C64 C65 1.382(10)
C65 C66 1.393(8)
C66 C67 1.481(9)
C67 O68 1.207(7)
C67 O69 1.337(7)
O69 C70 1.438(8)
Li4 O101 1.784(19)
Li4 O111 1.933(15)
Li4 O121 1.969(14)
O111 C112 1.374(15)
C112 N113 1.252(11)
N113 C114 1.376(11)
N113 C115 1.519(12)
O121 C122 1.245(9)
C122 N123 1.309(9)
N123 C124 1.411(9)
N123 C125 1.459(9)
O201 C202 1.19(2)
C202 N203 1.30(2)
N203 C205 1.25(2)
N203 C204 1.35(2)
O211 C212 1.245(9)
C212 N213 1.310(9)
N213 C214 1.412(9)
N213 C215 1.460(9)

loop_
_geom_torsion_atom_site_label_1
_geom_torsion_atom_site_label_2
_geom_torsion_atom_site_label_3
_geom_torsion_atom_site_label_4
_geom_torsion
O32 Ti1 Li1 O11 -109.3(4)
O22 Ti1 Li1 O11 142.3(5)
O12 Ti1 Li1 O11 -12.0(4)
O31 Ti1 Li1 O11 174.8(5)
O21 Ti1 Li1 O11 90.6(4)
Li3 Ti1 Li1 O11 143.1(5)
Li2 Ti1 Li1 O11 75.4(4)
O32 Ti1 Li1 O48 11.5(4)
O22 Ti1 Li1 O48 -96.9(7)
O12 Ti1 Li1 O48 108.8(4)
O31 Ti1 Li1 O48 -64.4(3)
O11 Ti1 Li1 O48 120.8(6)
O21 Ti1 Li1 O48 -148.5(4)
Li3 Ti1 Li1 O48 -96.0(4)
Li2 Ti1 Li1 O48 -163.8(4)
O32 Ti1 Li1 O41 112.0(4)
O22 Ti1 Li1 O41 3.6(10)
O12 Ti1 Li1 O41 -150.7(4)
O31 Ti1 Li1 O41 36.1(4)
O11 Ti1 Li1 O41 -138.7(7)
O21 Ti1 Li1 O41 -48.0(4)
Li3 Ti1 Li1 O41 4.5(4)
Li2 Ti1 Li1 O41 -63.3(4)
O32 Ti1 Li1 O18 -101.8(5)
O22 Ti1 Li1 O18 149.9(5)
O12 Ti1 Li1 O18 -4.4(6)
O31 Ti1 Li1 O18 -177.6(6)
O11 Ti1 Li1 O18 7.6(3)
O21 Ti1 Li1 O18 98.2(5)
Li3 Ti1 Li1 O18 150.7(6)
Li2 Ti1 Li1 O18 83.0(6)
O32 Ti1 Li1 Ti2 143.1(2)
O22 Ti1 Li1 Ti2 34.8(8)
O12 Ti1 Li1 Ti2 -119.6(2)
O31 Ti1 Li1 Ti2 67.2(2)
O11 Ti1 Li1 Ti2 -107.6(5)
O21 Ti1 Li1 Ti2 -16.9(2)
Li3 Ti1 Li1 Ti2 35.6(2)
Li2 Ti1 Li1 Ti2 -32.2(2)
O62 Ti2 Li1 O11 -3.4(10)
O42 Ti2 Li1 O11 -155.1(4)
O52 Ti2 Li1 O11 109.2(4)
O61 Ti2 Li1 O11 -52.5(4)
O51 Ti2 Li1 O11 34.5(4)
O41 Ti2 Li1 O11 -143.5(7)
Li2 Ti2 Li1 O11 0.9(4)
Li3 Ti2 Li1 O11 -67.4(4)
Li4 Ti2 Li1 O11 137.1(5)
O62 Ti2 Li1 O48 144.3(5)
O42 Ti2 Li1 O48 -7.4(6)
O52 Ti2 Li1 O48 -103.1(5)
O61 Ti2 Li1 O48 95.2(5)
O51 Ti2 Li1 O48 -177.8(6)
O41 Ti2 Li1 O48 4.2(3)
Li2 Ti2 Li1 O48 148.6(6)
Li3 Ti2 Li1 O48 80.4(5)
Li4 Ti2 Li1 O48 -75.2(6)
O62 Ti2 Li1 O41 140.1(5)
O42 Ti2 Li1 O41 -11.6(4)
O52 Ti2 Li1 O41 -107.3(4)
O61 Ti2 Li1 O41 91.0(4)
O51 Ti2 Li1 O41 178.0(5)
Li2 Ti2 Li1 O41 144.4(5)
Li3 Ti2 Li1 O41 76.2(4)
Li4 Ti2 Li1 O41 -79.4(5)
O62 Ti2 Li1 O18 -103.7(6)
O42 Ti2 Li1 O18 104.6(3)
O52 Ti2 Li1 O18 8.9(4)
O61 Ti2 Li1 O18 -152.8(3)
O51 Ti2 Li1 O18 -65.8(3)
O41 Ti2 Li1 O18 116.2(6)
Li2 Ti2 Li1 O18 -99.4(4)
Li3 Ti2 Li1 O18 -167.7(4)
Li4 Ti2 Li1 O18 36.8(5)
O62 Ti2 Li1 Ti1 28.4(8)
O42 Ti2 Li1 Ti1 -123.3(2)
O52 Ti2 Li1 Ti1 141.0(2)
O61 Ti2 Li1 Ti1 -20.7(2)
O51 Ti2 Li1 Ti1 66.3(2)
O41 Ti2 Li1 Ti1 -111.7(5)
Li2 Ti2 Li1 Ti1 32.7(2)
Li3 Ti2 Li1 Ti1 -35.5(2)
Li4 Ti2 Li1 Ti1 168.9(3)
O48 Li1 O11 C11 91.6(6)
O41 Li1 O11 C11 -142.2(7)
O18 Li1 O11 C11 -14.3(7)
Ti1 Li1 O11 C11 159.6(6)
Ti2 Li1 O11 C11 -117.0(4)
O48 Li1 O11 Ti1 -68.0(6)
O41 Li1 O11 Ti1 58.2(9)
O18 Li1 O11 Ti1 -173.9(3)
Ti2 Li1 O11 Ti1 83.4(4)
O32 Ti1 O11 C11 -87.3(3)
O22 Ti1 O11 C11 63.9(7)
O12 Ti1 O11 C11 7.2(3)
O31 Ti1 O11 C11 -165.5(3)
O21 Ti1 O11 C11 110.3(3)
Li1 Ti1 O11 C11 -161.1(6)
Li3 Ti1 O11 C11 166.6(4)
Li2 Ti1 O11 C11 109.4(4)
O32 Ti1 O11 Li1 73.8(4)
O22 Ti1 O11 Li1 -135.0(6)
O12 Ti1 O11 Li1 168.3(4)
O31 Ti1 O11 Li1 -4.4(4)
O21 Ti1 O11 Li1 -88.6(4)
Li3 Ti1 O11 Li1 -32.3(4)
Li2 Ti1 O11 Li1 -89.5(4)
O32 Ti1 O12 C12 92.8(4)
O22 Ti1 O12 C12 -172.8(4)
O31 Ti1 O12 C12 20.8(8)
O11 Ti1 O12 C12 -7.1(4)
O21 Ti1 O12 C12 -93.4(4)
Li1 Ti1 O12 C12 -1.3(4)
Li3 Ti1 O12 C12 -63.0(6)
Li2 Ti1 O12 C12 -65.9(4)
Li1 O11 C11 C16 12.1(8)
Ti1 O11 C11 C16 172.9(4)
Li1 O11 C11 C12 -167.0(5)
Ti1 O11 C11 C12 -6.1(6)
Ti1 O12 C12 C13 -173.4(5)
Ti1 O12 C12 C11 6.0(6)
O11 C11 C12 O12 0.5(7)
C16 C11 C12 O12 -178.7(5)
O11 C11 C12 C13 179.9(5)
C16 C11 C12 C13 0.8(8)
O12 C12 C13 C14 179.0(5)
C11 C12 C13 C14 -0.4(9)
C12 C13 C14 C15 -0.5(10)
C13 C14 C15 C16 0.9(10)
O11 C11 C16 C15 -179.3(5)
C12 C11 C16 C15 -0.3(8)
O11 C11 C16 C17 -0.7(9)
C12 C11 C16 C17 178.3(5)
C14 C15 C16 C11 -0.6(9)
C14 C15 C16 C17 -179.2(6)
C11 C16 C17 O18 -4.9(9)
C15 C16 C17 O18 173.6(6)
C11 C16 C17 O19 175.3(5)
C15 C16 C17 O19 -6.2(8)
O19 C17 O18 Li1 177.6(5)
C16 C17 O18 Li1 -2.2(9)
O11 Li1 O18 C17 10.0(7)
O48 Li1 O18 C17 -106.3(6)
O41 Li1 O18 C17 153.5(5)
Ti1 Li1 O18 C17 6.2(8)
Ti2 Li1 O18 C17 124.5(5)
O18 C17 O19 C20 -1.5(9)
C16 C17 O19 C20 178.3(6)
O11 Li1 O41 C41 -142.7(7)
O48 Li1 O41 C41 -10.3(6)
O18 Li1 O41 C41 94.6(6)
Ti1 Li1 O41 C41 -114.2(5)
Ti2 Li1 O41 C41 166.3(6)
O11 Li1 O41 Ti2 51.1(9)
O48 Li1 O41 Ti2 -176.6(3)
O18 Li1 O41 Ti2 -71.7(6)
Ti1 Li1 O41 Ti2 79.6(5)
O62 Ti2 O41 C41 54.2(7)
O42 Ti2 O41 C41 1.5(3)
O52 Ti2 O41 C41 -90.3(4)
O61 Ti2 O41 C41 104.8(3)
O51 Ti2 O41 C41 -168.9(3)
Li2 Ti2 O41 C41 161.0(4)
Li1 Ti2 O41 C41 -167.2(6)
Li3 Ti2 O41 C41 105.1(4)
Li4 Ti2 O41 C41 -56.8(5)
O62 Ti2 O41 Li1 -138.6(6)
O42 Ti2 O41 Li1 168.7(4)
O52 Ti2 O41 Li1 76.9(4)
O61 Ti2 O41 Li1 -88.0(4)
O51 Ti2 O41 Li1 -1.7(4)
Li2 Ti2 O41 Li1 -31.9(4)
Li3 Ti2 O41 Li1 -87.8(4)
Li4 Ti2 O41 Li1 110.3(5)
O62 Ti2 O42 C42 -167.3(4)
O52 Ti2 O42 C42 99.8(4)
O61 Ti2 O42 C42 -87.7(4)
O51 Ti2 O42 C42 36.6(8)
O41 Ti2 O42 C42 -1.8(4)
Li2 Ti2 O42 C42 -62.8(7)
Li1 Ti2 O42 C42 3.8(4)
Li3 Ti2 O42 C42 -59.5(4)
Li4 Ti2 O42 C42 111.3(5)
Li1 O41 C41 C46 10.5(8)
Ti2 O41 C41 C46 177.4(5)
Li1 O41 C41 C42 -168.0(5)
Ti2 O41 C41 C42 -1.0(6)
Ti2 O42 C42 C43 -177.5(5)
Ti2 O42 C42 C41 1.8(6)
O41 C41 C42 O42 -0.5(7)
C46 C41 C42 O42 -179.0(5)
O41 C41 C42 C43 178.9(6)
C46 C41 C42 C43 0.3(9)
O42 C42 C43 C44 -179.7(6)
C41 C42 C43 C44 1.0(10)
C42 C43 C44 C45 -1.1(11)
C43 C44 C45 C46 -0.1(12)
O41 C41 C46 C45 -179.8(6)
C42 C41 C46 C45 -1.5(8)
O41 C41 C46 C47 -2.7(9)
C42 C41 C46 C47 175.7(5)
C44 C45 C46 C41 1.4(10)
C44 C45 C46 C47 -175.9(7)
C41 C46 C47 O48 -3.3(10)
C45 C46 C47 O48 173.8(6)
C41 C46 C47 O49 178.6(6)
C45 C46 C47 O49 -4.3(9)
O49 C47 O48 Li1 178.0(6)
C46 C47 O48 Li1 0.0(10)
O11 Li1 O48 C47 150.8(6)
O41 Li1 O48 C47 5.6(8)
O18 Li1 O48 C47 -107.2(6)
Ti1 Li1 O48 C47 122.2(5)
Ti2 Li1 O48 C47 3.5(8)
O48 C47 O49 C50 0.3(10)
C46 C47 O49 C50 178.5(6)
O62 Ti2 Li2 O28 13.9(4)
O42 Ti2 Li2 O28 -89.3(6)
O52 Ti2 Li2 O28 109.1(4)
O61 Ti2 Li2 O28 -59.7(3)
O51 Ti2 Li2 O28 122.4(6)
O41 Ti2 Li2 O28 -148.4(4)
Li1 Ti2 Li2 O28 -164.7(4)
Li3 Ti2 Li2 O28 -93.1(4)
Li4 Ti2 Li2 O28 98.9(5)
O62 Ti2 Li2 O21 115.8(4)
O42 Ti2 Li2 O21 12.7(9)
O52 Ti2 Li2 O21 -149.0(4)
O61 Ti2 Li2 O21 42.3(4)
O51 Ti2 Li2 O21 -135.6(7)
O41 Ti2 Li2 O21 -46.5(4)
Li1 Ti2 Li2 O21 -62.8(4)
Li3 Ti2 Li2 O21 8.8(4)
Li4 Ti2 Li2 O21 -159.2(5)
O62 Ti2 Li2 O58 -103.9(5)
O42 Ti2 Li2 O58 153.0(4)
O52 Ti2 Li2 O58 -8.7(6)
O61 Ti2 Li2 O58 -177.5(6)
O51 Ti2 Li2 O58 4.7(3)
O41 Ti2 Li2 O58 93.8(5)
Li1 Ti2 Li2 O58 77.5(5)
Li3 Ti2 Li2 O58 149.1(6)
Li4 Ti2 Li2 O58 -18.9(8)
O62 Ti2 Li2 O51 -108.6(4)
O42 Ti2 Li2 O51 148.3(4)
O52 Ti2 Li2 O51 -13.4(4)
O61 Ti2 Li2 O51 177.9(5)
O41 Ti2 Li2 O51 89.1(4)
Li1 Ti2 Li2 O51 72.8(4)
Li3 Ti2 Li2 O51 144.4(5)
Li4 Ti2 Li2 O51 -23.6(7)
O62 Ti2 Li2 Li3 107.0(2)
O42 Ti2 Li2 Li3 3.8(6)
O52 Ti2 Li2 Li3 -157.8(2)
O61 Ti2 Li2 Li3 33.4(2)
O51 Ti2 Li2 Li3 -144.4(5)
O41 Ti2 Li2 Li3 -55.3(2)
Li1 Ti2 Li2 Li3 -71.6(3)
Li4 Ti2 Li2 Li3 -168.0(4)
O62 Ti2 Li2 Ti1 146.3(2)
O42 Ti2 Li2 Ti1 43.2(7)
O52 Ti2 Li2 Ti1 -118.5(2)
O61 Ti2 Li2 Ti1 72.8(2)
O51 Ti2 Li2 Ti1 -105.1(5)
O41 Ti2 Li2 Ti1 -16.0(2)
Li1 Ti2 Li2 Ti1 -32.3(2)
Li3 Ti2 Li2 Ti1 39.3(2)
Li4 Ti2 Li2 Ti1 -128.7(4)
O32 Ti1 Li2 O28 139.9(4)
O22 Ti1 Li2 O28 -9.3(5)
O12 Ti1 Li2 O28 -102.1(5)
O31 Ti1 Li2 O28 93.6(5)
O11 Ti1 Li2 O28 -176.5(6)
O21 Ti1 Li2 O28 5.5(3)
Li1 Ti1 Li2 O28 151.6(6)
Li3 Ti1 Li2 O28 79.4(5)
O32 Ti1 Li2 O21 134.5(4)
O22 Ti1 Li2 O21 -14.7(4)
O12 Ti1 Li2 O21 -107.5(4)
O31 Ti1 Li2 O21 88.1(4)
O11 Ti1 Li2 O21 178.0(4)
Li1 Ti1 Li2 O21 146.1(4)
Li3 Ti1 Li2 O21 73.9(4)
O32 Ti1 Li2 O58 -107.2(5)
O22 Ti1 Li2 O58 103.6(3)
O12 Ti1 Li2 O58 10.8(4)
O31 Ti1 Li2 O58 -153.6(3)
O11 Ti1 Li2 O58 -63.7(3)
O21 Ti1 Li2 O58 118.3(6)
Li1 Ti1 Li2 O58 -95.6(4)
Li3 Ti1 Li2 O58 -167.8(4)
O32 Ti1 Li2 O51 -11.8(8)
O22 Ti1 Li2 O51 -161.0(4)
O12 Ti1 Li2 O51 106.2(4)
O31 Ti1 Li2 O51 -58.2(4)
O11 Ti1 Li2 O51 31.7(3)
O21 Ti1 Li2 O51 -146.3(7)
Li1 Ti1 Li2 O51 -0.2(4)
Li3 Ti1 Li2 O51 -72.4(4)
O32 Ti1 Li2 Ti2 20.9(6)
O22 Ti1 Li2 Ti2 -128.3(2)
O12 Ti1 Li2 Ti2 138.9(2)
O31 Ti1 Li2 Ti2 -25.5(2)
O11 Ti1 Li2 Ti2 64.4(2)
O21 Ti1 Li2 Ti2 -113.6(5)
Li1 Ti1 Li2 Ti2 32.5(2)
Li3 Ti1 Li2 Ti2 -39.7(2)
O32 Ti1 Li2 Li3 60.6(5)
O22 Ti1 Li2 Li3 -88.6(3)
O12 Ti1 Li2 Li3 178.6(2)
O31 Ti1 Li2 Li3 14.2(2)
O11 Ti1 Li2 Li3 104.1(3)
O21 Ti1 Li2 Li3 -73.9(4)
Li1 Ti1 Li2 Li3 72.2(3)
O28 Li2 O21 C21 -17.2(6)
O58 Li2 O21 C21 90.1(6)
O51 Li2 O21 C21 -155.0(6)
Ti2 Li2 O21 C21 -124.1(4)
Li3 Li2 O21 C21 -114.9(4)
Ti1 Li2 O21 C21 158.3(6)
O28 Li2 O21 Ti1 -175.5(2)
O58 Li2 O21 Ti1 -68.1(6)
O51 Li2 O21 Ti1 46.7(9)
Ti2 Li2 O21 Ti1 77.6(5)
Li3 Li2 O21 Ti1 86.8(3)
O32 Ti1 O21 C21 78.8(6)
O22 Ti1 O21 C21 5.9(3)
O12 Ti1 O21 C21 -83.1(3)
O31 Ti1 O21 C21 111.2(3)
O11 Ti1 O21 C21 -161.6(3)
Li1 Ti1 O21 C21 170.0(3)
Li3 Ti1 O21 C21 111.9(4)
Li2 Ti1 O21 C21 -159.8(5)
O32 Ti1 O21 Li2 -121.4(6)
O22 Ti1 O21 Li2 165.7(4)
O12 Ti1 O21 Li2 76.8(4)
O31 Ti1 O21 Li2 -89.0(4)
O11 Ti1 O21 Li2 -1.7(4)
Li1 Ti1 O21 Li2 -30.2(4)
Li3 Ti1 O21 Li2 -88.3(4)
O32 Ti1 O22 C22 -168.2(4)
O12 Ti1 O22 C22 95.3(4)
O31 Ti1 O22 C22 -88.4(4)
O11 Ti1 O22 C22 40.1(7)
O21 Ti1 O22 C22 -7.3(3)
Li1 Ti1 O22 C22 -60.2(8)
Li3 Ti1 O22 C22 -60.9(4)
Li2 Ti1 O22 C22 -0.3(4)
Li2 O21 C21 C26 18.1(7)
Ti1 O21 C21 C26 178.1(4)
Li2 O21 C21 C22 -163.6(5)
Ti1 O21 C21 C22 -3.6(5)
Ti1 O22 C22 C23 -173.9(4)
Ti1 O22 C22 C21 7.6(6)
O21 C21 C22 O22 -2.2(6)
C26 C21 C22 O22 176.2(4)
O21 C21 C22 C23 179.2(5)
C26 C21 C22 C23 -2.4(8)
O22 C22 C23 C24 -176.1(5)
C21 C22 C23 C24 2.4(8)
C22 C23 C24 C25 -0.8(10)
C23 C24 C25 C26 -0.9(10)
O21 C21 C26 C25 179.0(5)
C22 C21 C26 C25 0.8(7)
O21 C21 C26 C27 -3.0(8)
C22 C21 C26 C27 178.8(5)
C24 C25 C26 C21 0.9(8)
C24 C25 C26 C27 -177.2(5)
C21 C26 C27 O28 -10.9(8)
C25 C26 C27 O28 167.1(5)
C21 C26 C27 O29 169.5(5)
C25 C26 C27 O29 -12.5(7)
O29 C27 O28 Li2 -173.9(5)
C26 C27 O28 Li2 6.5(9)
O21 Li2 O28 C27 5.9(7)
O58 Li2 O28 C27 -105.7(6)
O51 Li2 O28 C27 153.4(5)
Ti2 Li2 O28 C27 123.8(5)
Li3 Li2 O28 C27 62.3(6)
Ti1 Li2 O28 C27 3.2(8)
O28 C27 O29 C30 0.4(8)
C26 C27 O29 C30 180.0(5)
O28 Li2 O51 C51 95.3(6)
O21 Li2 O51 C51 -133.8(7)
O58 Li2 O51 C51 -12.7(7)
Ti2 Li2 O51 C51 163.4(6)
Li3 Li2 O51 C51 -166.2(4)
Ti1 Li2 O51 C51 -110.8(5)
O28 Li2 O51 Ti2 -68.1(6)
O21 Li2 O51 Ti2 62.8(9)
O58 Li2 O51 Ti2 -176.1(3)
Li3 Li2 O51 Ti2 30.4(4)
Ti1 Li2 O51 Ti2 85.8(4)
O62 Ti2 O51 C51 -87.9(4)
O42 Ti2 O51 C51 67.4(7)
O52 Ti2 O51 C51 2.3(3)
O61 Ti2 O51 C51 -166.5(4)
O41 Ti2 O51 C51 105.0(4)
Li2 Ti2 O51 C51 -164.7(6)
Li1 Ti2 O51 C51 104.0(4)
Li3 Ti2 O51 C51 164.8(4)
Li4 Ti2 O51 C51 -0.8(4)
O62 Ti2 O51 Li2 76.8(4)
O42 Ti2 O51 Li2 -127.9(6)
O52 Ti2 O51 Li2 167.1(4)
O61 Ti2 O51 Li2 -1.8(4)
O41 Ti2 O51 Li2 -90.3(4)
Li1 Ti2 O51 Li2 -91.3(4)
Li3 Ti2 O51 Li2 -30.5(4)
Li4 Ti2 O51 Li2 164.0(4)
O62 Ti2 O52 C52 102.0(4)
O42 Ti2 O52 C52 -168.2(4)
O61 Ti2 O52 C52 35.6(7)
O51 Ti2 O52 C52 -2.2(4)
O41 Ti2 O52 C52 -88.6(4)
Li2 Ti2 O52 C52 4.6(4)
Li1 Ti2 O52 C52 -60.5(4)
Li3 Ti2 O52 C52 -52.7(7)
Li4 Ti2 O52 C52 172.4(7)
O62 Ti2 O52 Li4 -70.4(5)
O42 Ti2 O52 Li4 19.4(5)
O61 Ti2 O52 Li4 -136.8(6)
O51 Ti2 O52 Li4 -174.6(5)
O41 Ti2 O52 Li4 99.0(5)
Li2 Ti2 O52 Li4 -167.8(5)
Li1 Ti2 O52 Li4 127.0(5)
Li3 Ti2 O52 Li4 134.9(6)
Li2 O51 C51 C56 13.5(8)
Ti2 O51 C51 C56 177.3(5)
Li2 O51 C51 C52 -165.9(5)
Ti2 O51 C51 C52 -2.0(6)
Ti2 O52 C52 C53 -179.2(5)
Li4 O52 C52 C53 -7.4(9)
Ti2 O52 C52 C51 1.8(6)
Li4 O52 C52 C51 173.6(6)
O51 C51 C52 O52 0.2(7)
C56 C51 C52 O52 -179.2(5)
O51 C51 C52 C53 -178.9(5)
C56 C51 C52 C53 1.8(9)
O52 C52 C53 C54 -179.2(6)
C51 C52 C53 C54 -0.2(10)
C52 C53 C54 C55 -0.6(11)
C53 C54 C55 C56 -0.2(11)
O51 C51 C56 C55 178.2(5)
C52 C51 C56 C55 -2.5(8)
O51 C51 C56 C57 -4.4(9)
C52 C51 C56 C57 174.9(5)
C54 C55 C56 C51 1.8(9)
C54 C55 C56 C57 -175.6(6)
C51 C56 C57 O58 -2.4(9)
C55 C56 C57 O58 174.9(6)
C51 C56 C57 O59 177.8(5)
C55 C56 C57 O59 -4.8(8)
O59 C57 O58 Li2 178.5(5)
C56 C57 O58 Li2 -1.3(9)
O28 Li2 O58 C57 -112.1(6)
O21 Li2 O58 C57 147.3(5)
O51 Li2 O58 C57 7.4(7)
Ti2 Li2 O58 C57 4.9(8)
Li3 Li2 O58 C57 95.4(11)
Ti1 Li2 O58 C57 119.5(5)
O58 C57 O59 C60 0.3(8)
C56 C57 O59 C60 -180.0(5)
O32 Ti1 Li3 O31 -9.8(4)
O22 Ti1 Li3 O31 -106.3(4)
O12 Ti1 Li3 O31 145.1(4)
O11 Ti1 Li3 O31 90.6(4)
O21 Ti1 Li3 O31 -178.5(5)
Li1 Ti1 Li3 O31 73.9(4)
Li2 Ti1 Li3 O31 148.5(5)
O32 Ti1 Li3 O38 -3.8(6)
O22 Ti1 Li3 O38 -100.3(5)
O12 Ti1 Li3 O38 151.1(4)
O31 Ti1 Li3 O38 6.0(3)
O11 Ti1 Li3 O38 96.6(5)
O21 Ti1 Li3 O38 -172.5(6)
Li1 Ti1 Li3 O38 79.9(5)
Li2 Ti1 Li3 O38 154.5(6)
O32 Ti1 Li3 O68 109.8(4)
O22 Ti1 Li3 O68 13.2(4)
O12 Ti1 Li3 O68 -95.3(5)
O31 Ti1 Li3 O68 119.6(6)
O11 Ti1 Li3 O68 -149.9(4)
O21 Ti1 Li3 O68 -58.9(3)
Li1 Ti1 Li3 O68 -166.5(5)
Li2 Ti1 Li3 O68 -92.0(4)
O32 Ti1 Li3 O61 -149.6(4)
O22 Ti1 Li3 O61 113.8(4)
O12 Ti1 Li3 O61 5.3(8)
O31 Ti1 Li3 O61 -139.8(7)
O11 Ti1 Li3 O61 -49.3(4)
O21 Ti1 Li3 O61 41.7(4)
Li1 Ti1 Li3 O61 -65.9(4)
Li2 Ti1 Li3 O61 8.6(4)
O32 Ti1 Li3 Ti2 -119.1(2)
O22 Ti1 Li3 Ti2 144.3(2)
O12 Ti1 Li3 Ti2 35.7(6)
O31 Ti1 Li3 Ti2 -109.4(5)
O11 Ti1 Li3 Ti2 -18.8(2)
O21 Ti1 Li3 Ti2 72.1(2)
Li1 Ti1 Li3 Ti2 -35.4(3)
Li2 Ti1 Li3 Ti2 39.1(2)
O32 Ti1 Li3 Li2 -158.2(2)
O22 Ti1 Li3 Li2 105.2(2)
O12 Ti1 Li3 Li2 -3.4(6)
O31 Ti1 Li3 Li2 -148.5(5)
O11 Ti1 Li3 Li2 -57.9(2)
O21 Ti1 Li3 Li2 33.0(2)
Li1 Ti1 Li3 Li2 -74.5(3)
O62 Ti2 Li3 O31 -157.9(4)
O42 Ti2 Li3 O31 110.6(4)
O52 Ti2 Li3 O31 -4.6(8)
O61 Ti2 Li3 O31 -143.6(7)
O51 Ti2 Li3 O31 -54.0(4)
O41 Ti2 Li3 O31 37.0(4)
Li2 Ti2 Li3 O31 -71.0(4)
Li1 Ti2 Li3 O31 4.2(4)
Li4 Ti2 Li3 O31 88.7(9)
O62 Ti2 Li3 O38 101.0(4)
O42 Ti2 Li3 O38 9.5(4)
O52 Ti2 Li3 O38 -105.6(5)
O61 Ti2 Li3 O38 115.3(5)
O51 Ti2 Li3 O38 -155.0(4)
O41 Ti2 Li3 O38 -64.1(3)
Li2 Ti2 Li3 O38 -172.1(5)
Li1 Ti2 Li3 O38 -96.8(4)
Li4 Ti2 Li3 O38 -12.4(10)
O62 Ti2 Li3 O68 -11.0(5)
O42 Ti2 Li3 O68 -102.6(5)
O52 Ti2 Li3 O68 142.3(4)
O61 Ti2 Li3 O68 3.3(3)
O51 Ti2 Li3 O68 92.9(5)
O41 Ti2 Li3 O68 -176.1(6)
Li2 Ti2 Li3 O68 75.9(5)
Li1 Ti2 Li3 O68 151.1(6)
Li4 Ti2 Li3 O68 -124.5(9)
O62 Ti2 Li3 O61 -14.3(4)
O42 Ti2 Li3 O61 -105.8(4)
O52 Ti2 Li3 O61 139.0(5)
O51 Ti2 Li3 O61 89.6(4)
O41 Ti2 Li3 O61 -179.4(4)
Li2 Ti2 Li3 O61 72.6(4)
Li1 Ti2 Li3 O61 147.8(4)
Li4 Ti2 Li3 O61 -127.7(9)
O62 Ti2 Li3 Ti1 -126.7(2)
O42 Ti2 Li3 Ti1 141.8(2)
O52 Ti2 Li3 Ti1 26.6(7)
O61 Ti2 Li3 Ti1 -112.4(5)
O51 Ti2 Li3 Ti1 -22.8(2)
O41 Ti2 Li3 Ti1 68.2(2)
Li2 Ti2 Li3 Ti1 -39.8(3)
Li1 Ti2 Li3 Ti1 35.4(2)
Li4 Ti2 Li3 Ti1 119.9(8)
O62 Ti2 Li3 Li2 -86.9(3)
O42 Ti2 Li3 Li2 -178.5(2)
O52 Ti2 Li3 Li2 66.4(6)
O61 Ti2 Li3 Li2 -72.6(4)
O51 Ti2 Li3 Li2 17.0(2)
O41 Ti2 Li3 Li2 108.0(3)
Li1 Ti2 Li3 Li2 75.2(3)
Li4 Ti2 Li3 Li2 159.6(8)
O28 Li2 Li3 O31 -140.3(5)
O21 Li2 Li3 O31 -50.6(4)
O58 Li2 Li3 O31 12.8(11)
O51 Li2 Li3 O31 102.2(4)
Ti2 Li2 Li3 O31 119.8(4)
Ti1 Li2 Li3 O31 -15.3(2)
O28 Li2 Li3 O38 120.8(12)
O21 Li2 Li3 O38 -149.5(13)
O58 Li2 Li3 O38 -86.0(16)
O51 Li2 Li3 O38 3.3(13)
Ti2 Li2 Li3 O38 20.9(12)
Ti1 Li2 Li3 O38 -114.2(13)
O28 Li2 Li3 O68 -26.7(5)
O21 Li2 Li3 O68 63.0(4)
O58 Li2 Li3 O68 126.5(10)
O51 Li2 Li3 O68 -144.2(4)
Ti2 Li2 Li3 O68 -126.6(4)
Ti1 Li2 Li3 O68 98.3(4)
O28 Li2 Li3 O61 64.5(4)
O21 Li2 Li3 O61 154.3(5)
O58 Li2 Li3 O61 -142.3(11)
O51 Li2 Li3 O61 -53.0(4)
Ti2 Li2 Li3 O61 -35.3(2)
Ti1 Li2 Li3 O61 -170.4(4)
O28 Li2 Li3 Ti1 -125.0(4)
O21 Li2 Li3 Ti1 -35.3(2)
O58 Li2 Li3 Ti1 28.1(10)
O51 Li2 Li3 Ti1 117.5(4)
Ti2 Li2 Li3 Ti1 135.1(2)
O28 Li2 Li3 Ti2 99.8(4)
O21 Li2 Li3 Ti2 -170.4(4)
O58 Li2 Li3 Ti2 -107.0(10)
O51 Li2 Li3 Ti2 -17.6(2)
Ti1 Li2 Li3 Ti2 -135.1(3)
O38 Li3 O31 C31 -12.2(6)
O68 Li3 O31 C31 93.8(6)
O61 Li3 O31 C31 -140.5(7)
Ti1 Li3 O31 C31 162.9(6)
Ti2 Li3 O31 C31 -115.6(4)
Li2 Li3 O31 C31 -170.0(4)
O38 Li3 O31 Ti1 -175.1(3)
O68 Li3 O31 Ti1 -69.1(6)
O61 Li3 O31 Ti1 56.6(9)
Ti2 Li3 O31 Ti1 81.5(4)
Li2 Li3 O31 Ti1 27.1(4)
O32 Ti1 O31 C31 6.3(3)
O22 Ti1 O31 C31 -85.4(4)
O12 Ti1 O31 C31 80.6(7)
O11 Ti1 O31 C31 108.0(4)
O21 Ti1 O31 C31 -162.9(4)
Li1 Ti1 O31 C31 105.5(4)
Li3 Ti1 O31 C31 -164.1(6)
Li2 Ti1 O31 C31 168.8(4)
O32 Ti1 O31 Li3 170.5(4)
O22 Ti1 O31 Li3 78.8(4)
O12 Ti1 O31 Li3 -115.2(7)
O11 Ti1 O31 Li3 -87.8(4)
O21 Ti1 O31 Li3 1.2(4)
Li1 Ti1 O31 Li3 -90.3(4)
Li2 Ti1 O31 Li3 -27.1(4)
O22 Ti1 O32 C32 97.3(4)
O12 Ti1 O32 C32 -171.0(4)
O31 Ti1 O32 C32 -6.1(4)
O11 Ti1 O32 C32 -90.9(4)
O21 Ti1 O32 C32 26.8(7)
Li1 Ti1 O32 C32 -63.7(4)
Li3 Ti1 O32 C32 -1.4(5)
Li2 Ti1 O32 C32 -53.2(7)
Li3 O31 C31 C32 -169.7(5)
Ti1 O31 C31 C32 -5.5(6)
Li3 O31 C31 C36 9.8(8)
Ti1 O31 C31 C36 174.0(5)
Ti1 O32 C32 C33 -176.5(5)
Ti1 O32 C32 C31 4.9(7)
O31 C31 C32 O32 0.8(7)
C36 C31 C32 O32 -178.8(5)
O31 C31 C32 C33 -177.9(6)
C36 C31 C32 C33 2.6(9)
O32 C32 C33 C34 179.9(7)
C31 C32 C33 C34 -1.6(11)
C32 C33 C34 C35 -1.1(12)
C33 C34 C35 C36 2.7(12)
C34 C35 C36 C31 -1.6(10)
C34 C35 C36 C37 -179.9(7)
O31 C31 C36 C35 179.5(6)
C32 C31 C36 C35 -1.0(9)
O31 C31 C36 C37 -2.2(9)
C32 C31 C36 C37 177.3(6)
C35 C36 C37 O38 179.2(6)
C31 C36 C37 O38 1.0(10)
C35 C36 C37 O39 -0.4(8)
C31 C36 C37 O39 -178.6(5)
O39 C37 O38 Li3 171.5(5)
C36 C37 O38 Li3 -8.0(9)
O31 Li3 O38 C37 12.0(7)
O68 Li3 O38 C37 -104.0(6)
O61 Li3 O38 C37 155.9(5)
Ti1 Li3 O38 C37 9.0(8)
Ti2 Li3 O38 C37 127.2(5)
Li2 Li3 O38 C37 109.1(12)
O38 C37 O39 C40 1.5(9)
C36 C37 O39 C40 -178.8(6)
O31 Li3 O61 C61 -153.2(7)
O38 Li3 O61 C61 83.5(6)
O68 Li3 O61 C61 -21.4(6)
Ti1 Li3 O61 C61 -125.5(4)
Ti2 Li3 O61 C61 155.9(6)
Li2 Li3 O61 C61 -116.3(5)
O31 Li3 O61 Ti2 50.9(9)
O38 Li3 O61 Ti2 -72.4(5)
O68 Li3 O61 Ti2 -177.3(2)
Ti1 Li3 O61 Ti2 78.6(4)
Li2 Li3 O61 Ti2 87.8(3)
O62 Ti2 O61 C61 8.8(3)
O42 Ti2 O61 C61 -78.6(3)
O52 Ti2 O61 C61 77.1(6)
O51 Ti2 O61 C61 114.2(3)
O41 Ti2 O61 C61 -156.9(3)
Li2 Ti2 O61 C61 113.2(4)
Li1 Ti2 O61 C61 174.3(4)
Li3 Ti2 O61 C61 -157.4(5)
Li4 Ti2 O61 C61 -29.2(8)
O62 Ti2 O61 Li3 166.1(4)
O42 Ti2 O61 Li3 78.8(4)
O52 Ti2 O61 Li3 -125.5(6)
O51 Ti2 O61 Li3 -88.4(4)
O41 Ti2 O61 Li3 0.5(4)
Li2 Ti2 O61 Li3 -89.5(4)
Li1 Ti2 O61 Li3 -28.3(4)
Li4 Ti2 O61 Li3 128.1(7)
O42 Ti2 O62 C62 92.8(4)
O52 Ti2 O62 C62 -173.1(4)
O61 Ti2 O62 C62 -10.1(4)
O51 Ti2 O62 C62 -93.6(4)
O41 Ti2 O62 C62 41.5(7)
Li2 Ti2 O62 C62 -64.2(4)
Li1 Ti2 O62 C62 -60.2(8)
Li3 Ti2 O62 C62 -3.2(4)
Li4 Ti2 O62 C62 156.0(5)
Li3 O61 C61 C66 16.9(8)
Ti2 O61 C61 C66 174.5(4)
Li3 O61 C61 C62 -163.8(5)
Ti2 O61 C61 C62 -6.1(5)
Ti2 O62 C62 C63 -169.5(5)
Ti2 O62 C62 C61 9.7(6)
O61 C61 C62 O62 -1.9(7)
C66 C61 C62 O62 177.5(5)
O61 C61 C62 C63 177.3(5)
C66 C61 C62 C63 -3.2(8)
O62 C62 C63 C64 -178.7(6)
C61 C62 C63 C64 2.2(9)
C62 C63 C64 C65 0.2(10)
C63 C64 C65 C66 -1.6(10)
C64 C65 C66 C61 0.5(9)
C64 C65 C66 C67 -179.5(6)
O61 C61 C66 C65 -178.8(5)
C62 C61 C66 C65 1.8(8)
O61 C61 C66 C67 1.2(8)
C62 C61 C66 C67 -178.2(5)
C65 C66 C67 O68 170.1(6)
C61 C66 C67 O68 -9.9(9)
C65 C66 C67 O69 -10.1(7)
C61 C66 C67 O69 169.9(5)
O69 C67 O68 Li3 178.0(5)
C66 C67 O68 Li3 -2.2(9)
O31 Li3 O68 C67 160.4(5)
O38 Li3 O68 C67 -97.3(6)
O61 Li3 O68 C67 15.2(7)
Ti1 Li3 O68 C67 131.8(5)
Ti2 Li3 O68 C67 13.6(8)
Li2 Li3 O68 C67 70.6(6)
O68 C67 O69 C70 2.0(8)
C66 C67 O69 C70 -177.8(5)
C52 O52 Li4 O101 -141.0(7)
Ti2 O52 Li4 O101 30.7(8)
C52 O52 Li4 O111 95.9(7)
Ti2 O52 Li4 O111 -92.4(7)
C52 O52 Li4 O121 -21.4(10)
Ti2 O52 Li4 O121 150.3(6)
C52 O52 Li4 Ti2 -171.7(7)
O62 Ti2 Li4 O101 -42.4(5)
O42 Ti2 Li4 O101 51.1(5)
O52 Ti2 Li4 O101 -150.6(8)
O61 Ti2 Li4 O101 -4.7(10)
O51 Ti2 Li4 O101 -145.0(5)
O41 Ti2 Li4 O101 120.2(5)
Li2 Ti2 Li4 O101 -132.5(5)
Li1 Ti2 Li4 O101 149.6(5)
Li3 Ti2 Li4 O101 75.6(10)
O62 Ti2 Li4 O111 -158.9(7)
O42 Ti2 Li4 O111 -65.3(6)
O52 Ti2 Li4 O111 92.9(8)
O61 Ti2 Li4 O111 -121.1(7)
O51 Ti2 Li4 O111 98.6(6)
O41 Ti2 Li4 O111 3.8(7)
Li2 Ti2 Li4 O111 111.0(6)
Li1 Ti2 Li4 O111 33.1(7)
Li3 Ti2 Li4 O111 -40.8(13)
O62 Ti2 Li4 O121 67.2(10)
O42 Ti2 Li4 O121 160.8(12)
O52 Ti2 Li4 O121 -41.0(9)
O61 Ti2 Li4 O121 105.0(12)
O51 Ti2 Li4 O121 -35.3(11)
O41 Ti2 Li4 O121 -130.1(10)
Li2 Ti2 Li4 O121 -22.9(13)
Li1 Ti2 Li4 O121 -100.7(10)
Li3 Ti2 Li4 O121 -174.7(6)
O62 Ti2 Li4 O52 108.2(4)
O42 Ti2 Li4 O52 -158.2(5)
O61 Ti2 Li4 O52 146.0(5)
O51 Ti2 Li4 O52 5.7(5)
O41 Ti2 Li4 O52 -89.1(4)
Li2 Ti2 Li4 O52 18.1(7)
Li1 Ti2 Li4 O52 -59.8(5)
Li3 Ti2 Li4 O52 -133.7(7)
O101 Li4 O111 C112 -126.5(9)
O121 Li4 O111 C112 106.6(9)
O52 Li4 O111 C112 -10.1(12)
Ti2 Li4 O111 C112 -40.3(10)
Li4 O111 C112 N113 166.7(9)
O111 C112 N113 C114 4.0(16)
O111 C112 N113 C115 -174.9(8)
O101 Li4 O121 C122 15.0(11)
O111 Li4 O121 C122 146.1(8)
O52 Li4 O121 C122 -103.8(9)
Ti2 Li4 O121 C122 -83.5(12)
Li4 O121 C122 N123 -174.3(7)
O121 C122 N123 C124 177.6(7)
O121 C122 N123 C125 4.1(11)
O201 C202 N203 C205 -175(2)
O201 C202 N203 C204 12(4)
O211 C212 N213 C214 160(3)
O211 C212 N213 C215 -34(3)
